data_7249861
loop_
_publ_author_name
'Farajpour, Behnaz'
'Kakaie, Marzie'
'Hussain, Faiq H. S.'
'Rakaee, Fataneh'
'Moradkhani, Fatemeh'
'Shiri, Morteza'

_publ_section_title
;
 One-pot reaction of 3-vinylchromones, aromatic aldehydes, and ammonium
 acetate: an efficient approach to highly functionalized
 1,6-dihydropyridine derivatives.
;
_journal_issue 4
_journal_name_full 'RSC advances'
_journal_page_first 2602
_journal_page_last 2607
_journal_paper_doi 10.1039/d4ra07863b
_journal_volume 15
_journal_year 2025
_chemical_absolute_configuration ad
_chemical_formula_moiety 'C25 H17 Cl2 N O3'
_chemical_formula_sum 'C25 H17 Cl2 N O3'
_chemical_formula_weight 450.30
_space_group_crystal_system orthorhombic
_space_group_IT_number 19
_space_group_name_Hall 'P 2ac 2ab'
_space_group_name_H-M_alt 'P 21 21 21'
_atom_sites_solution_hydrogens mixed
_audit_creation_method SHELXL-2018/3
_audit_update_record
;
2024-06-20 deposited with the CCDC.	2025-01-17 downloaded from the CCDC.
;
_cell_angle_alpha 90
_cell_angle_beta 90
_cell_angle_gamma 90
_cell_formula_units_Z 4
_cell_length_a 9.894(2)
_cell_length_b 13.487(3)
_cell_length_c 16.351(3)
_cell_measurement_reflns_used 3842
_cell_measurement_temperature 298(2)
_cell_measurement_theta_max 24.990
_cell_measurement_theta_min 1.957
_cell_volume 2181.9(8)
_computing_cell_refinement 'X-Area (Stoe & Cie GmbH, 2005)'
_computing_data_collection 'X-Area (Stoe & Cie GmbH, 2005)'
_computing_data_reduction 'X-Area (Stoe & Cie GmbH, 2005)'
_computing_molecular_graphics 'ORTEP-3 for Windows (Farrugia, 1997)'
_computing_publication_material 'WinGX (Farrugia, 1999)'
_computing_structure_refinement 'SHELXL-2018/3 (Sheldrick, 2018)'
_computing_structure_solution 'SHELXS-97 (Sheldrick, 2008)'
_diffrn_ambient_temperature 298(2)
_diffrn_detector_area_resol_mean '0.15 mm'
_diffrn_measured_fraction_theta_full 1.000
_diffrn_measured_fraction_theta_max 1.000
_diffrn_measurement_device_type 'STOE IPDS 2T'
_diffrn_measurement_method 'rotation method'
_diffrn_radiation_type MoK\a
_diffrn_radiation_wavelength 0.71073
_diffrn_reflns_av_R_equivalents 0.1116
_diffrn_reflns_av_unetI/netI 0.1633
_diffrn_reflns_Laue_measured_fraction_full 1.000
_diffrn_reflns_Laue_measured_fraction_max 1.000
_diffrn_reflns_limit_h_max 10
_diffrn_reflns_limit_h_min -11
_diffrn_reflns_limit_k_max 14
_diffrn_reflns_limit_k_min -16
_diffrn_reflns_limit_l_max 16
_diffrn_reflns_limit_l_min -19
_diffrn_reflns_number 6805
_diffrn_reflns_point_group_measured_fraction_full 0.999
_diffrn_reflns_point_group_measured_fraction_max 0.999
_diffrn_reflns_theta_full 24.990
_diffrn_reflns_theta_max 24.990
_diffrn_reflns_theta_min 1.957
_exptl_absorpt_coefficient_mu 0.325
_exptl_absorpt_correction_type none
_exptl_crystal_colour yellow
_exptl_crystal_density_diffrn 1.371
_exptl_crystal_description plate
_exptl_crystal_F_000 928
_exptl_crystal_size_max 0.400
_exptl_crystal_size_mid 0.200
_exptl_crystal_size_min 0.200
_refine_diff_density_max 0.380
_refine_diff_density_min -0.319
_refine_diff_density_rms 0.049
_refine_ls_abs_structure_details
;
 Refined as an inversion twin.
;
_refine_ls_abs_structure_Flack 0.0(2)
_refine_ls_extinction_method none
_refine_ls_goodness_of_fit_ref 0.942
_refine_ls_hydrogen_treatment mixed
_refine_ls_matrix_type full
_refine_ls_number_parameters 251
_refine_ls_number_reflns 3842
_refine_ls_number_restraints 2
_refine_ls_restrained_S_all 0.941
_refine_ls_R_factor_all 0.1942
_refine_ls_R_factor_gt 0.0862
_refine_ls_shift/su_max 0.000
_refine_ls_shift/su_mean 0.000
_refine_ls_structure_factor_coef Fsqd
_refine_ls_weighting_details 'w=1/[\s^2^(Fo^2^)+(0.0678P)^2^] where P=(Fo^2^+2Fc^2^)/3'
_refine_ls_weighting_scheme calc
_refine_ls_wR_factor_gt 0.1567
_refine_ls_wR_factor_ref 0.1889
_reflns_Friedel_coverage 0.750
_reflns_Friedel_fraction_full 0.999
_reflns_Friedel_fraction_max 0.999
_reflns_number_gt 1646
_reflns_number_total 3842
_reflns_threshold_expression 'I > 2\s(I)'
_cod_data_source_file d4ra07863b2.cif
_cod_data_source_block shelx_CCDC1
_cod_database_code 7249861
_shelx_shelxl_version_number 2018/3
_shelx_space_group_comment
;
The symmetry employed for this shelxl refinement is uniquely defined
by the following loop, which should always be used as a source of
symmetry information in preference to the above space-group names.
They are only intended as comments.
;
_shelx_estimated_absorpt_t_min 0.881
_shelx_estimated_absorpt_t_max 0.938

loop_
_space_group_symop_operation_xyz
'x, y, z'
'-x+1/2, -y, z+1/2'
'-x, y+1/2, -z+1/2'
'x+1/2, -y+1/2, -z'

loop_
_atom_site_label
_atom_site_type_symbol
_atom_site_fract_x
_atom_site_fract_y
_atom_site_fract_z
_atom_site_U_iso_or_equiv
_atom_site_adp_type
_atom_site_occupancy
_atom_site_site_symmetry_order
_atom_site_calc_flag
_atom_site_refinement_flags_posn
_atom_site_refinement_flags_adp
_atom_site_refinement_flags_occupancy
_atom_site_disorder_assembly
_atom_site_disorder_group
Cl1 Cl 0.8277(3) 0.9221(2) 1.0489(2) 0.0915(11) Uani 1 1 d . . . . .
Cl2 Cl 1.1888(5) 0.1919(3) 0.8561(3) 0.1262(15) Uani 1 1 d . . . . .
O1 O 0.3541(9) 0.4597(7) 0.7121(5) 0.0947(17) Uani 1 1 d D . . . .
O2 O 0.5950(9) 0.4875(7) 0.7545(5) 0.100(3) Uani 1 1 d . . . . .
O3 O 0.9774(7) 0.6014(5) 1.0352(5) 0.068(2) Uani 1 1 d . . . . .
N1 N 0.6808(9) 0.7641(6) 0.9196(5) 0.055(2) Uani 1 1 d D . . . .
C1 C 0.3418(14) 0.5582(11) 0.7037(7) 0.0947(17) Uani 1 1 d . . . . .
C2 C 0.2291(13) 0.5992(11) 0.6675(7) 0.0947(17) Uani 1 1 d . . . . .
H2 H 0.155421 0.559719 0.653699 0.114 Uiso 1 1 calc R U . . .
C3 C 0.2275(14) 0.6934(11) 0.6531(7) 0.0947(17) Uani 1 1 d . . . . .
H3 H 0.148952 0.719502 0.630405 0.114 Uiso 1 1 calc R U . . .
C4 C 0.3298(14) 0.7575(11) 0.6680(7) 0.0947(17) Uani 1 1 d . . . . .
H4 H 0.323435 0.823815 0.653002 0.114 Uiso 1 1 calc R U . . .
C5 C 0.4441(14) 0.7212(11) 0.7062(8) 0.0947(17) Uani 1 1 d . . . . .
H5 H 0.515482 0.763534 0.718378 0.114 Uiso 1 1 calc R U . . .
C6 C 0.4521(13) 0.6200(11) 0.7265(8) 0.0947(17) Uani 1 1 d . . . . .
C7 C 0.5681(11) 0.5770(9) 0.7690(7) 0.070(3) Uani 1 1 d . . . . .
C8 C 0.6479(10) 0.6308(7) 0.8269(6) 0.052(3) Uani 1 1 d . . . . .
C9 C 0.6107(10) 0.7200(7) 0.8632(6) 0.051(3) Uani 1 1 d . . . . .
H9 H 0.530813 0.749819 0.846042 0.061 Uiso 1 1 calc R U . . .
C10 C 0.8109(10) 0.7291(6) 0.9522(6) 0.052(2) Uani 1 1 d . . . . .
H10 H 0.803784 0.727496 1.011981 0.062 Uiso 1 1 calc R U . . .
C11 C 0.8360(10) 0.6244(6) 0.9230(6) 0.048(2) Uani 1 1 d . . . . .
C12 C 0.7617(10) 0.5833(7) 0.8631(6) 0.053(3) Uani 1 1 d . . . . .
H12 H 0.785827 0.520603 0.844428 0.063 Uiso 1 1 calc R U . . .
C13 C 0.9248(11) 0.8014(7) 0.9298(6) 0.054(3) Uani 1 1 d . . . . .
C14 C 0.9416(11) 0.8874(8) 0.9722(7) 0.067(3) Uani 1 1 d . . . . .
C15 C 1.0462(14) 0.9532(7) 0.9544(9) 0.076(4) Uani 1 1 d . . . . .
H15 H 1.055160 1.012357 0.983012 0.092 Uiso 1 1 calc R U . . .
C16 C 1.1330(13) 0.9292(10) 0.8954(9) 0.084(4) Uani 1 1 d . . . . .
H16 H 1.203262 0.972565 0.883191 0.101 Uiso 1 1 calc R U . . .
C17 C 1.1217(13) 0.8416(10) 0.8515(8) 0.083(4) Uani 1 1 d . . . . .
H17 H 1.184235 0.825093 0.811338 0.100 Uiso 1 1 calc R U . . .
C18 C 1.0169(13) 0.7809(8) 0.8690(8) 0.073(3) Uani 1 1 d . . . . .
H18 H 1.006592 0.722966 0.838790 0.088 Uiso 1 1 calc R U . . .
C19 C 0.9389(10) 0.5706(8) 0.9697(7) 0.056(3) Uani 1 1 d . . . . .
C20 C 0.9946(10) 0.4757(7) 0.9372(6) 0.050(3) Uani 1 1 d . . . . .
C21 C 1.0128(12) 0.3977(9) 0.9911(6) 0.068(3) Uani 1 1 d . . . . .
H21 H 0.983210 0.403915 1.044846 0.082 Uiso 1 1 calc R U . . .
C22 C 1.0384(10) 0.4637(7) 0.8590(7) 0.054(3) Uani 1 1 d . . . . .
H22 H 1.024483 0.514458 0.821481 0.065 Uiso 1 1 calc R U . . .
C23 C 1.1019(11) 0.3795(9) 0.8342(7) 0.064(3) Uani 1 1 d . . . . .
H23 H 1.136261 0.374647 0.781419 0.077 Uiso 1 1 calc R U . . .
C24 C 1.0746(13) 0.3100(8) 0.9662(9) 0.074(3) Uani 1 1 d . . . . .
H24 H 1.088215 0.257671 1.002368 0.088 Uiso 1 1 calc R U . . .
C25 C 1.1145(11) 0.3040(9) 0.8862(9) 0.075(4) Uani 1 1 d . . . . .
H1 H 0.425(7) 0.428(7) 0.733(6) 0.090 Uiso 1 1 d D U . . .
H1A H 0.626(9) 0.785(8) 0.957(5) 0.090 Uiso 1 1 d D U . . .

loop_
_atom_site_aniso_label
_atom_site_aniso_U_11
_atom_site_aniso_U_22
_atom_site_aniso_U_33
_atom_site_aniso_U_23
_atom_site_aniso_U_13
_atom_site_aniso_U_12
Cl1 0.078(2) 0.082(2) 0.115(3) -0.0441(19) -0.005(2) 0.0067(19)
Cl2 0.108(3) 0.083(2) 0.187(4) -0.016(2) 0.026(3) 0.032(2)
O1 0.075(3) 0.124(4) 0.085(3) -0.026(3) -0.012(3) 0.002(4)
O2 0.092(6) 0.076(6) 0.132(8) -0.034(5) -0.048(6) 0.017(5)
O3 0.072(5) 0.069(5) 0.063(5) -0.015(4) -0.014(4) -0.007(4)
N1 0.039(5) 0.069(6) 0.058(6) -0.022(5) 0.007(5) -0.005(5)
C1 0.075(3) 0.124(4) 0.085(3) -0.026(3) -0.012(3) 0.002(4)
C2 0.075(3) 0.124(4) 0.085(3) -0.026(3) -0.012(3) 0.002(4)
C3 0.075(3) 0.124(4) 0.085(3) -0.026(3) -0.012(3) 0.002(4)
C4 0.075(3) 0.124(4) 0.085(3) -0.026(3) -0.012(3) 0.002(4)
C5 0.075(3) 0.124(4) 0.085(3) -0.026(3) -0.012(3) 0.002(4)
C6 0.075(3) 0.124(4) 0.085(3) -0.026(3) -0.012(3) 0.002(4)
C7 0.061(7) 0.068(8) 0.081(8) -0.009(7) -0.012(7) -0.008(7)
C8 0.044(6) 0.046(6) 0.067(7) 0.001(5) -0.003(5) 0.006(5)
C9 0.038(6) 0.064(7) 0.050(6) 0.002(6) 0.009(5) 0.010(5)
C10 0.051(7) 0.052(6) 0.053(6) -0.010(5) -0.004(6) -0.003(6)
C11 0.055(6) 0.042(5) 0.045(6) -0.006(5) -0.002(5) -0.003(5)
C12 0.067(7) 0.043(6) 0.049(6) -0.008(5) 0.007(6) 0.002(5)
C13 0.061(7) 0.044(6) 0.057(7) -0.011(5) -0.003(6) 0.002(5)
C14 0.060(7) 0.057(7) 0.084(8) 0.003(7) -0.013(6) 0.015(6)
C15 0.070(9) 0.037(6) 0.122(11) -0.002(7) -0.032(9) 0.007(7)
C16 0.055(9) 0.067(9) 0.130(12) 0.028(9) -0.010(8) 0.007(7)
C17 0.079(9) 0.073(9) 0.098(10) 0.017(8) 0.020(8) 0.007(7)
C18 0.078(9) 0.057(7) 0.085(9) -0.004(7) 0.000(8) -0.001(7)
C19 0.050(6) 0.070(7) 0.049(6) -0.001(6) 0.007(6) -0.021(6)
C20 0.051(7) 0.058(7) 0.041(6) -0.004(5) -0.007(5) -0.009(5)
C21 0.088(9) 0.076(8) 0.040(6) -0.004(6) -0.007(6) -0.016(7)
C22 0.055(7) 0.046(6) 0.063(7) 0.000(5) -0.004(6) 0.000(5)
C23 0.062(7) 0.072(8) 0.059(7) -0.001(7) 0.014(6) -0.020(6)
C24 0.082(9) 0.050(7) 0.090(10) 0.011(7) -0.020(8) -0.006(6)
C25 0.056(8) 0.075(9) 0.093(10) -0.003(8) 0.020(7) 0.000(6)

loop_
_atom_type_symbol
_atom_type_description
_atom_type_scat_dispersion_real
_atom_type_scat_dispersion_imag
_atom_type_scat_source
C C 0.0033 0.0016 'International Tables Vol C Tables 4.2.6.8 and 6.1.1.4'
H H 0.0000 0.0000 'International Tables Vol C Tables 4.2.6.8 and 6.1.1.4'
N N 0.0061 0.0033 'International Tables Vol C Tables 4.2.6.8 and 6.1.1.4'
O O 0.0106 0.0060 'International Tables Vol C Tables 4.2.6.8 and 6.1.1.4'
Cl Cl 0.1484 0.1585 'International Tables Vol C Tables 4.2.6.8 and 6.1.1.4'

loop_
_geom_angle_atom_site_label_1
_geom_angle_atom_site_label_2
_geom_angle_atom_site_label_3
_geom_angle
_geom_angle_site_symmetry_1
_geom_angle_site_symmetry_3
_geom_angle_publ_flag
H1 O1 C1 126(7) . . ?
H1 O1 H1 0(10) . . ?
C1 O1 H1 126(7) . . ?
C9 N1 C10 125.3(8) . . ?
C9 N1 H1A 108(8) . . ?
C10 N1 H1A 113(8) . . ?
O1 C1 C2 121.0(14) . . ?
O1 C1 C6 118.9(13) . . ?
C2 C1 C6 119.9(15) . . ?
C3 C2 C1 118.9(15) . . ?
C3 C2 H2 120.6 . . ?
C1 C2 H2 120.6 . . ?
C2 C3 C4 125.8(15) . . ?
C2 C3 H3 117.1 . . ?
C4 C3 H3 117.1 . . ?
C3 C4 C5 117.9(14) . . ?
C3 C4 H4 121.0 . . ?
C5 C4 H4 121.0 . . ?
C4 C5 C6 119.8(14) . . ?
C4 C5 H5 120.1 . . ?
C6 C5 H5 120.1 . . ?
C5 C6 C1 117.6(14) . . ?
C5 C6 C7 122.8(13) . . ?
C1 C6 C7 119.7(13) . . ?
O2 C7 C8 119.6(11) . . ?
O2 C7 C6 117.3(11) . . ?
C8 C7 C6 123.1(11) . . ?
C9 C8 C12 114.8(9) . . ?
C9 C8 C7 125.1(10) . . ?
C12 C8 C7 118.9(9) . . ?
N1 C9 C8 123.9(10) . . ?
N1 C9 H9 118.0 . . ?
C8 C9 H9 118.0 . . ?
N1 C10 C11 109.2(8) . . ?
N1 C10 C13 110.7(8) . . ?
C11 C10 C13 113.4(8) . . ?
N1 C10 H10 107.8 . . ?
C11 C10 H10 107.8 . . ?
C13 C10 H10 107.8 . . ?
C12 C11 C19 123.7(8) . . ?
C12 C11 C10 121.7(9) . . ?
C19 C11 C10 114.4(9) . . ?
C11 C12 C8 123.4(9) . . ?
C11 C12 H12 118.3 . . ?
C8 C12 H12 118.3 . . ?
C14 C13 C18 117.3(11) . . ?
C14 C13 C10 120.6(10) . . ?
C18 C13 C10 122.1(9) . . ?
C13 C14 C15 121.7(11) . . ?
C13 C14 Cl1 121.0(9) . . ?
C15 C14 Cl1 117.3(10) . . ?
C16 C15 C14 118.5(11) . . ?
C16 C15 H15 120.8 . . ?
C14 C15 H15 120.8 . . ?
C15 C16 C17 121.9(13) . . ?
C15 C16 H16 119.0 . . ?
C17 C16 H16 119.0 . . ?
C18 C17 C16 118.0(12) . . ?
C18 C17 H17 121.0 . . ?
C16 C17 H17 121.0 . . ?
C17 C18 C13 122.6(12) . . ?
C17 C18 H18 118.7 . . ?
C13 C18 H18 118.7 . . ?
O3 C19 C11 120.6(10) . . ?
O3 C19 C20 119.6(10) . . ?
C11 C19 C20 119.8(9) . . ?
C22 C20 C21 117.8(9) . . ?
C22 C20 C19 123.7(9) . . ?
C21 C20 C19 118.3(9) . . ?
C20 C21 C24 121.1(10) . . ?
C20 C21 H21 119.4 . . ?
C24 C21 H21 119.4 . . ?
C20 C22 C23 121.8(10) . . ?
C20 C22 H22 119.1 . . ?
C23 C22 H22 119.1 . . ?
C25 C23 C22 119.4(10) . . ?
C25 C23 H23 120.3 . . ?
C22 C23 H23 120.3 . . ?
C25 C24 C21 117.1(10) . . ?
C25 C24 H24 121.4 . . ?
C21 C24 H24 121.4 . . ?
C23 C25 C24 122.6(11) . . ?
C23 C25 Cl2 121.3(10) . . ?
C24 C25 Cl2 116.1(11) . . ?

loop_
_geom_bond_atom_site_label_1
_geom_bond_atom_site_label_2
_geom_bond_distance
_geom_bond_site_symmetry_2
_geom_bond_publ_flag
Cl1 C14 1.750(12) . ?
Cl2 C25 1.753(12) . ?
O1 H1 0.89(3) . ?
O1 C1 1.341(15) . ?
O1 H1 0.89(3) . ?
O2 C7 1.258(13) . ?
O3 C19 1.210(11) . ?
N1 C9 1.299(11) . ?
N1 C10 1.471(13) . ?
N1 H1A 0.87(3) . ?
C1 C2 1.378(18) . ?
C1 C6 1.423(18) . ?
C2 C3 1.293(17) . ?
C2 H2 0.9300 . ?
C3 C4 1.354(16) . ?
C3 H3 0.9300 . ?
C4 C5 1.381(17) . ?
C4 H4 0.9300 . ?
C5 C6 1.408(19) . ?
C5 H5 0.9300 . ?
C6 C7 1.461(17) . ?
C7 C8 1.430(14) . ?
C8 C9 1.392(13) . ?
C8 C12 1.425(13) . ?
C9 H9 0.9300 . ?
C10 C11 1.512(12) . ?
C10 C13 1.534(14) . ?
C10 H10 0.9800 . ?
C11 C12 1.344(12) . ?
C11 C19 1.465(14) . ?
C12 H12 0.9300 . ?
C13 C14 1.362(14) . ?
C13 C18 1.376(15) . ?
C14 C15 1.394(15) . ?
C15 C16 1.331(16) . ?
C15 H15 0.9300 . ?
C16 C17 1.387(17) . ?
C16 H16 0.9300 . ?
C17 C18 1.352(16) . ?
C17 H17 0.9300 . ?
C18 H18 0.9300 . ?
C19 C20 1.491(14) . ?
C20 C22 1.360(13) . ?
C20 C21 1.384(13) . ?
C21 C24 1.393(15) . ?
C21 H21 0.9300 . ?
C22 C23 1.360(13) . ?
C22 H22 0.9300 . ?
C23 C25 1.332(15) . ?
C23 H23 0.9300 . ?
C24 C25 1.368(16) . ?
C24 H24 0.9300 . ?

loop_
_geom_torsion_atom_site_label_1
_geom_torsion_atom_site_label_2
_geom_torsion_atom_site_label_3
_geom_torsion_atom_site_label_4
_geom_torsion
_geom_torsion_site_symmetry_1
_geom_torsion_site_symmetry_2
_geom_torsion_site_symmetry_3
_geom_torsion_site_symmetry_4
_geom_torsion_publ_flag
H1 O1 C1 C2 177(9) . . . . ?
H1 O1 C1 C6 2(9) . . . . ?
O1 C1 C2 C3 -173.0(12) . . . . ?
C6 C1 C2 C3 2(2) . . . . ?
C1 C2 C3 C4 2(2) . . . . ?
C2 C3 C4 C5 -4(2) . . . . ?
C3 C4 C5 C6 1(2) . . . . ?
C4 C5 C6 C1 2(2) . . . . ?
C4 C5 C6 C7 -178.3(11) . . . . ?
O1 C1 C6 C5 171.0(12) . . . . ?
C2 C1 C6 C5 -4(2) . . . . ?
O1 C1 C6 C7 -8.5(19) . . . . ?
C2 C1 C6 C7 176.6(12) . . . . ?
C5 C6 C7 O2 -150.4(13) . . . . ?
C1 C6 C7 O2 29.1(19) . . . . ?
C5 C6 C7 C8 32(2) . . . . ?
C1 C6 C7 C8 -149.0(12) . . . . ?
O2 C7 C8 C9 -163.4(11) . . . . ?
C6 C7 C8 C9 14.6(18) . . . . ?
O2 C7 C8 C12 3.9(17) . . . . ?
C6 C7 C8 C12 -178.1(10) . . . . ?
C10 N1 C9 C8 1.8(15) . . . . ?
C12 C8 C9 N1 7.5(14) . . . . ?
C7 C8 C9 N1 175.3(10) . . . . ?
C9 N1 C10 C11 -11.6(13) . . . . ?
C9 N1 C10 C13 114.0(10) . . . . ?
N1 C10 C11 C12 12.8(13) . . . . ?
C13 C10 C11 C12 -111.1(11) . . . . ?
N1 C10 C11 C19 -162.5(8) . . . . ?
C13 C10 C11 C19 73.6(11) . . . . ?
C19 C11 C12 C8 169.7(9) . . . . ?
C10 C11 C12 C8 -5.1(15) . . . . ?
C9 C8 C12 C11 -5.7(14) . . . . ?
C7 C8 C12 C11 -174.3(10) . . . . ?
N1 C10 C13 C14 78.4(11) . . . . ?
C11 C10 C13 C14 -158.5(9) . . . . ?
N1 C10 C13 C18 -104.2(11) . . . . ?
C11 C10 C13 C18 18.9(14) . . . . ?
C18 C13 C14 C15 0.9(15) . . . . ?
C10 C13 C14 C15 178.4(10) . . . . ?
C18 C13 C14 Cl1 178.3(8) . . . . ?
C10 C13 C14 Cl1 -4.1(13) . . . . ?
C13 C14 C15 C16 -1.4(17) . . . . ?
Cl1 C14 C15 C16 -179.0(9) . . . . ?
C14 C15 C16 C17 0.2(18) . . . . ?
C15 C16 C17 C18 1.5(19) . . . . ?
C16 C17 C18 C13 -2.1(18) . . . . ?
C14 C13 C18 C17 0.9(17) . . . . ?
C10 C13 C18 C17 -176.6(11) . . . . ?
C12 C11 C19 O3 -160.7(9) . . . . ?
C10 C11 C19 O3 14.5(14) . . . . ?
C12 C11 C19 C20 17.9(15) . . . . ?
C10 C11 C19 C20 -167.0(8) . . . . ?
O3 C19 C20 C22 -133.6(10) . . . . ?
C11 C19 C20 C22 47.8(14) . . . . ?
O3 C19 C20 C21 41.1(13) . . . . ?
C11 C19 C20 C21 -137.5(10) . . . . ?
C22 C20 C21 C24 0.4(15) . . . . ?
C19 C20 C21 C24 -174.6(9) . . . . ?
C21 C20 C22 C23 -2.0(15) . . . . ?
C19 C20 C22 C23 172.7(9) . . . . ?
C20 C22 C23 C25 4.2(16) . . . . ?
C20 C21 C24 C25 -0.9(16) . . . . ?
C22 C23 C25 C24 -4.9(18) . . . . ?
C22 C23 C25 Cl2 177.2(8) . . . . ?
C21 C24 C25 C23 3.2(18) . . . . ?
C21 C24 C25 Cl2 -178.7(8) . . . . ?
